data_2007121
loop_
_publ_author_name
'Suchada Chantrapromma'
'Narintha Chawaluechai'
'Chatchanok Karalai'
'Kan Chantrapromma'
'Hoong-Kun Fun'
'Kandasamy Chinnakali'
'Ibrahim Abdul Razak'

_publ_section_title
;
 2,3-Dihydro-6,7-dimethyl-2-phenyl-4<i>H</i>-1-benzopyran-4-one
;
_journal_issue 3
_journal_name_full 'Acta Crystallographica Section C'
_journal_page_first IUC9800007
_journal_paper_doi 10.1107/S0108270198099788
_journal_volume 54
_journal_year 1998
_chemical_formula_moiety 'C17 H16 O2'
_chemical_formula_sum 'C17 H16 O2'
_chemical_formula_weight 252.31
_chemical_name_systematic
;
2,3-Dihydro-6,7-dimethyl-2-phenyl-4H-1-benzopyran-4-one
;
_space_group_IT_number 2
_symmetry_cell_setting triclinic
_symmetry_space_group_name_Hall '-P 1'
_symmetry_space_group_name_H-M 'P -1'
_audit_creation_method SHELXL
_cell_angle_alpha 88.525(14)
_cell_angle_beta 87.03(2)
_cell_angle_gamma 79.29(2)
_cell_formula_units_Z 2
_cell_length_a 5.057(2)
_cell_length_b 11.046(2)
_cell_length_c 12.531(2)
_cell_measurement_reflns_used 40
_cell_measurement_temperature 293(2)
_cell_measurement_theta_max 12.5
_cell_measurement_theta_min 6.1
_cell_volume 686.8(3)
_computing_cell_refinement 'XSCANS (Siemens, 1994)'
_computing_data_collection 'XSCANS (Siemens, 1994)'
_computing_data_reduction 'XSCANS (Siemens, 1994)'
_computing_molecular_graphics 'SHELXTL-PC (Sheldrick, 1990)'
_computing_publication_material
; SHELXL93 (Sheldrick, 1993)
  PARST (Nardelli, 1995)
;
_computing_structure_refinement 'SHELXL93 (Sheldrick, 1993)'
_computing_structure_solution 'SHELXTL-PC (Sheldrick, 1990)'
_diffrn_ambient_temperature 293(2)
_diffrn_measurement_device 'Siemens P4 diffractometer'
_diffrn_measurement_method '\q/2\q scans'
_diffrn_radiation_monochromator graphite
_diffrn_radiation_source 'fine-focus sealed tube'
_diffrn_radiation_type MoK\a
_diffrn_radiation_wavelength 0.71073
_diffrn_reflns_av_R_equivalents 0.0216
_diffrn_reflns_av_sigmaI/netI 0.0376
_diffrn_reflns_limit_h_max 6
_diffrn_reflns_limit_h_min -1
_diffrn_reflns_limit_k_max 14
_diffrn_reflns_limit_k_min -14
_diffrn_reflns_limit_l_max 16
_diffrn_reflns_limit_l_min -16
_diffrn_reflns_number 4223
_diffrn_reflns_theta_max 27.50
_diffrn_reflns_theta_min 1.88
_diffrn_standards_decay_% <3
_diffrn_standards_interval_count 97
_diffrn_standards_number 3
_exptl_absorpt_coefficient_mu 0.079
_exptl_absorpt_correction_type none
_exptl_crystal_colour colourless
_exptl_crystal_density_diffrn 1.220
_exptl_crystal_density_meas ?
_exptl_crystal_description Parallelepiped
_exptl_crystal_F_000 268
_exptl_crystal_size_max 0.66
_exptl_crystal_size_mid 0.38
_exptl_crystal_size_min 0.30
_refine_diff_density_max 0.171
_refine_diff_density_min -0.213
_refine_ls_extinction_coef 0.010(7)
_refine_ls_extinction_method SHELXL
_refine_ls_goodness_of_fit_all 1.024
_refine_ls_goodness_of_fit_obs 1.210
_refine_ls_hydrogen_treatment refall
_refine_ls_matrix_type full
_refine_ls_number_parameters 237
_refine_ls_number_reflns 3165
_refine_ls_number_restraints 0
_refine_ls_restrained_S_all 1.024
_refine_ls_restrained_S_obs 1.210
_refine_ls_R_factor_all 0.0812
_refine_ls_R_factor_obs .0521
_refine_ls_shift/esd_max 0.000
_refine_ls_shift/esd_mean 0.000
_refine_ls_structure_factor_coef Fsqd
_refine_ls_weighting_details 'w=1/[\s^2^(Fo^2^)+(0.0965P)^2^] where P=(Fo^2^+2Fc^2^)/3'
_refine_ls_weighting_scheme calc
_refine_ls_wR_factor_all 0.1658
_refine_ls_wR_factor_obs .1510
_reflns_number_observed 1960
_reflns_number_total 3165
_reflns_observed_criterion >2sigma(I)
_cod_data_source_file qc0001.cif
_cod_data_source_block kan2
_cod_depositor_comments
;
The following automatic conversions were performed:

'_exptl_crystal_density_meas' value 'not measured' was changed to '?'
- the value is perceived as not measured.

Automatic conversion script
Id: cif_fix_values 3008 2015-01-20 13:52:24Z robertas 

The following automatic conversions were performed:

'_refine_ls_weighting_scheme' value 'calc
w=1/[\s^2^(Fo^2^)+(0.0965P)^2^] where P=(Fo^2^+2Fc^2^)/3' was changed
to 'calc'. New tag '_refine_ls_weighting_details' was created. The
value of the new tag was set to 'w=1/[\s^2^(Fo^2^)+(0.0965P)^2^]
where P=(Fo^2^+2Fc^2^)/3'.

Automatic conversion script
Id: cif_fix_values 3143 2015-03-26 13:38:13Z robertas 
;
_cod_database_code 2007121

loop_
_symmetry_equiv_pos_as_xyz
'x, y, z'
'-x, -y, -z'

loop_
_atom_site_aniso_label
_atom_site_aniso_U_11
_atom_site_aniso_U_22
_atom_site_aniso_U_33
_atom_site_aniso_U_12
_atom_site_aniso_U_13
_atom_site_aniso_U_23
O1 .0555(7) .0558(6) .0421(6) .0086(5) .0011(5) .0015(5)
C2 .0477(8) .0479(8) .0441(8) -.0035(7) -.0033(7) .0039(6)
C3 .0504(9) .0595(10) .0503(9) -.0093(8) -.0085(7) .0007(7)
C4 .0579(10) .0578(9) .0456(8) -.0174(8) .0022(7) -.0037(7)
C5 .0595(10) .0536(9) .0607(10) -.0123(8) .0084(9) -.0144(8)
C6 .0505(9) .0480(9) .0835(12) -.0067(8) .0077(9) -.0129(9)
C7 .0506(10) .0472(9) .0806(12) -.0013(8) -.0057(9) -.0005(8)
C8 .0571(10) .0539(9) .0554(9) -.0006(8) -.0028(8) .0006(8)
C9 .0442(8) .0471(8) .0491(8) -.0046(7) .0039(7) -.0013(7)
C10 .0473(8) .0486(8) .0512(8) -.0109(7) .0055(7) -.0050(7)
O11 .0884(10) .0875(9) .0448(6) -.0104(8) -.0025(6) -.0101(6)
C12 .0503(9) .0515(9) .0486(8) -.0007(7) -.0095(7) -.0028(7)
C13 .0726(12) .0608(11) .0612(10) .0119(10) .0074(10) -.0003(9)
C14 .0809(15) .0861(15) .0721(12) .0173(12) .0154(12) -.0050(11)
C15 .0783(14) .0789(14) .0827(15) .0284(12) -.0087(12) -.0183(12)
C16 .101(2) .0561(12) .108(2) .0204(12) -.013(2) .0032(12)
C17 .0853(15) .0558(11) .0850(14) .0067(11) .0041(13) .0097(10)
C18 .0666(14) .0596(13) .129(2) .0025(11) .0146(15) -.0285(14)
C19 .075(2) .0631(14) .115(2) .0128(12) -.0245(15) .0050(13)

loop_
_atom_site_label
_atom_site_fract_x
_atom_site_fract_y
_atom_site_fract_z
_atom_site_U_iso_or_equiv
_atom_site_thermal_displace_type
_atom_site_calc_flag
_atom_site_refinement_flags
_atom_site_occupancy
_atom_site_disorder_group
_atom_site_type_symbol
O1 .0845(2) .08285(10) .20093(8) .0537(3) Uani d . 1 . O
C2 .1899(3) -.01638(14) .27374(12) .0473(4) Uani d . 1 . C
C3 .2967(4) .0361(2) .37056(13) .0533(4) Uani d . 1 . C
C4 .0831(3) .1300(2) .42595(13) .0530(4) Uani d . 1 . C
C5 -.3296(4) .2895(2) .3951(2) .0579(5) Uani d . 1 . C
C6 -.5122(4) .3587(2) .3300(2) .0611(5) Uani d . 1 . C
C7 -.4884(4) .3364(2) .2193(2) .0604(5) Uani d . 1 . C
C8 -.2862(4) .2439(2) .17969(15) .0567(4) Uani d . 1 . C
C9 -.1058(3) .17395(14) .24670(12) .0475(4) Uani d . 1 . C
C10 -.1218(3) .19699(14) .35579(12) .0489(4) Uani d . 1 . C
O11 .0854(3) .15097(13) .52068(10) .0742(4) Uani d . 1 . O
C12 .4076(3) -.10495(15) .21576(12) .0510(4) Uani d . 1 . C
C13 .5606(4) -.0687(2) .1309(2) .0684(5) Uani d . 1 . C
C14 .7739(5) -.1507(2) .0837(2) .0845(7) Uani d . 1 . C
C15 .8318(5) -.2701(2) .1213(2) .0850(7) Uani d . 1 . C
C16 .6799(6) -.3069(2) .2058(2) .0927(8) Uani d . 1 . C
C17 .4703(5) -.2253(2) .2529(2) .0784(6) Uani d . 1 . C
C18 -.7370(5) .4552(2) .3778(3) .0869(8) Uani d . 1 . C
C19 -.6798(6) .4104(2) .1431(3) .0872(8) Uani d . 1 . C
H2 .038(3) -.0557(14) .2968(12) .043(4) Uiso d . 1 . H
H3A .453(4) .0787(16) .3476(14) .060(5) Uiso d . 1 . H
H3B .364(4) -.0329(19) .4164(17) .069(5) Uiso d . 1 . H
H5 -.343(4) .3012(19) .4680(19) .074(6) Uiso d . 1 . H
H8 -.262(4) .2262(18) .1041(17) .070(6) Uiso d . 1 . H
H13 .509(5) .016(2) .1053(18) .088(7) Uiso d . 1 . H
H14 .894(5) -.118(3) .024(2) .113(9) Uiso d . 1 . H
H15 .977(6) -.320(3) .089(2) .105(8) Uiso d . 1 . H
H16 .737(6) -.391(3) .237(2) .125(10) Uiso d . 1 . H
H17 .354(5) -.245(2) .308(2) .090(8) Uiso d . 1 . H
H18A -.723(7) .540(3) .354(3) .139(11) Uiso d . 1 . H
H19A -.859(7) .402(3) .156(3) .132(12) Uiso d . 1 . H
H19B -.669(6) .490(3) .145(2) .114(10) Uiso d . 1 . H
H19C -.616(6) .387(3) .061(3) .126(10) Uiso d . 1 . H
H18B -.918(6) .439(3) .357(2) .110(8) Uiso d . 1 . H
H18C -.740(9) .457(4) .453(4) .186(18) Uiso d . 1 . H

loop_
_atom_type_symbol
_atom_type_description
_atom_type_scat_dispersion_real
_atom_type_scat_dispersion_imag
_atom_type_scat_source
C C 0.0033 0.0016 'International Tables Vol C Tables 4.2.6.8 and 6.1.1.4'
H H 0.0000 0.0000 'International Tables Vol C Tables 4.2.6.8 and 6.1.1.4'
O O 0.0106 0.0060 'International Tables Vol C Tables 4.2.6.8 and 6.1.1.4'

loop_
_geom_angle_atom_site_label_1
_geom_angle_atom_site_label_2
_geom_angle_atom_site_label_3
_geom_angle
C9 O1 C2 114.34(11)
O1 C2 C12 108.90(12)
O1 C2 C3 109.73(13)
C12 C2 C3 111.20(14)
C4 C3 C2 111.53(14)
O11 C4 C10 122.9(2)
O11 C4 C3 122.3(2)
C10 C4 C3 114.79(14)
C6 C5 C10 122.5(2)
C5 C6 C7 118.7(2)
C5 C6 C18 120.0(2)
C7 C6 C18 121.3(2)
C8 C7 C6 119.3(2)
C8 C7 C19 119.3(2)
C6 C7 C19 121.4(2)
C9 C8 C7 121.2(2)
O1 C9 C8 117.25(14)
O1 C9 C10 122.50(14)
C8 C9 C10 120.25(15)
C9 C10 C5 118.0(2)
C9 C10 C4 120.43(14)
C5 C10 C4 121.5(2)
C13 C12 C17 118.5(2)
C13 C12 C2 122.27(15)
C17 C12 C2 119.1(2)
C12 C13 C14 121.0(2)
C15 C14 C13 119.7(2)
C16 C15 C14 119.6(2)
C15 C16 C17 120.6(2)
C16 C17 C12 120.6(2)

loop_
_geom_bond_atom_site_label_1
_geom_bond_atom_site_label_2
_geom_bond_site_symmetry_2
_geom_bond_distance
_geom_bond_publ_flag
O1 C9 . 1.371(2) yes
O1 C2 . 1.449(2) yes
C2 C12 . 1.500(2) ?
C2 C3 . 1.523(2) yes
C3 C4 . 1.506(2) yes
C4 O11 . 1.217(2) yes
C4 C10 . 1.473(2) yes
C5 C6 . 1.373(3) ?
C5 C10 . 1.401(2) ?
C6 C7 . 1.411(3) ?
C6 C18 . 1.516(3) ?
C7 C8 . 1.386(2) ?
C7 C19 . 1.509(3) ?
C8 C9 . 1.385(2) ?
C9 C10 . 1.392(2) ?
C12 C13 . 1.377(3) ?
C12 C17 . 1.382(3) ?
C13 C14 . 1.390(3) ?
C14 C15 . 1.374(3) ?
C15 C16 . 1.373(4) ?
C16 C17 . 1.376(3) ?

loop_
_geom_hbond_atom_site_label_D
_geom_hbond_atom_site_label_H
_geom_hbond_atom_site_label_A
_geom_hbond_site_symmetry_A
_geom_hbond_distance_DH
_geom_hbond_distance_HA
_geom_hbond_distance_DA
_geom_hbond_angle_DHA
_geom_hbond_publ_flag
C2 H2 O11 2_556 0.98(2) 2.59(2) 3.314(2) 131.0(10) yes
C13 H13 O1 1_555 0.97(2) 2.40(2) 2.780(3) 102(2) no

loop_
_geom_torsion_atom_site_label_1
_geom_torsion_atom_site_label_2
_geom_torsion_atom_site_label_3
_geom_torsion_atom_site_label_4
_geom_torsion
_geom_torsion_publ_flag
C9 O1 C2 C12 -176.33(13) ?
C9 O1 C2 C3 -54.4(2) yes
O1 C2 C3 C4 56.5(2) yes
C12 C2 C3 C4 177.08(13) ?
C2 C3 C4 O11 153.2(2) ?
C2 C3 C4 C10 -28.9(2) yes
C10 C5 C6 C7 -0.5(3) ?
C10 C5 C6 C18 178.4(2) ?
C5 C6 C7 C8 1.4(3) ?
C18 C6 C7 C8 -177.5(2) ?
C5 C6 C7 C19 -179.1(2) ?
C18 C6 C7 C19 2.1(3) ?
C6 C7 C8 C9 -0.6(3) ?
C19 C7 C8 C9 179.9(2) ?
C2 O1 C9 C8 -155.80(15) ?
C2 O1 C9 C10 24.1(2) yes
C7 C8 C9 O1 178.76(15) ?
C7 C8 C9 C10 -1.2(3) ?
O1 C9 C10 C5 -177.88(14) ?
C8 C9 C10 C5 2.0(2) ?
O1 C9 C10 C4 5.2(2) yes
C8 C9 C10 C4 -174.85(15) ?
C6 C5 C10 C9 -1.2(3) ?
C6 C5 C10 C4 175.6(2) ?
O11 C4 C10 C9 176.3(2) ?
C3 C4 C10 C9 -1.5(2) yes
O11 C4 C10 C5 -0.4(3) ?
C3 C4 C10 C5 -178.3(2) ?
O1 C2 C12 C13 27.7(2) ?
C3 C2 C12 C13 -93.3(2) ?
O1 C2 C12 C17 -156.8(2) ?
C3 C2 C12 C17 82.1(2) ?
C17 C12 C13 C14 -0.2(3) ?
C2 C12 C13 C14 175.2(2) ?
C12 C13 C14 C15 0.7(4) ?
C13 C14 C15 C16 -0.7(4) ?
C14 C15 C16 C17 0.2(4) ?
C15 C16 C17 C12 0.3(4) ?
C13 C12 C17 C16 -0.3(3) ?
C2 C12 C17 C16 -175.9(2) ?
